data_4344594
loop_
_publ_author_name
'Ciccione, J\'er\'emie'
'Leconte, Nicolas'
'Luneau, Dominique'
'Philouze, Christian'
'Thomas, Fabrice'

_publ_section_title
;
 Geometric and Electronic Structures of Nickel(II) Complexes of Redox
 Noninnocent Tetradentate Phenylenediamine Ligands.
;
_journal_issue 2
_journal_name_full 'Inorganic chemistry'
_journal_page_first 649
_journal_page_last 665
_journal_paper_doi 10.1021/acs.inorgchem.5b01947
_journal_volume 55
_journal_year 2016
_chemical_formula_moiety '2(C34 H44 Cl2 N4 Ni), 2(F6 Sb), C H2 Cl2'
_chemical_formula_sum 'C69 H90 Cl6 F12 N8 Ni2 Sb2'
_chemical_formula_weight 1833.11
_chemical_name_systematic
;
 ? 
;
_space_group_crystal_system triclinic
_space_group_IT_number 2
_space_group_name_Hall '-P 1'
_space_group_name_H-M_alt 'P -1'
_symmetry_space_group_name_Hall '-P 1'
_symmetry_space_group_name_H-M 'P -1'
_atom_sites_solution_hydrogens geom
_atom_sites_solution_primary direct
_atom_sites_solution_secondary difmap
_audit_creation_date 2015-02-06
_audit_creation_method
;
  Olex2 1.1
  (compiled 2011.11.01 svn.r2039, GUI svn.r3906)
;
_cell_angle_alpha 80.96(3)
_cell_angle_beta 87.72(3)
_cell_angle_gamma 71.86(3)
_cell_formula_units_Z 1
_cell_length_a 9.4927(19)
_cell_length_b 12.896(3)
_cell_length_c 16.950(3)
_cell_measurement_temperature 200
_cell_volume 1947.3(8)
_computing_cell_refinement 'Bruker Enraf Nonius kappa CCD'
_computing_data_collection Collect
_computing_data_reduction EvalCCD
_computing_molecular_graphics
;
O. V. Dolomanov, L. J. Bourhis, R. J. Gildea, J. A. K. Howard and H. Puschmann,
OLEX2: a complete structure solution, refinement and analysis program.
J. Appl. Cryst. (2009). 42, 339-341.
;
_computing_publication_material
;
O. V. Dolomanov, L. J. Bourhis, R. J. Gildea, J. A. K. Howard and H. Puschmann,
OLEX2: a complete structure solution, refinement and analysis program.
J. Appl. Cryst. (2009). 42, 339-341.
;
_computing_structure_refinement
;
SHELXL, G.M. Sheldrick, Acta Cryst.
2008). A64, 112-122
;
_computing_structure_solution
;
olex2.solve (L.J. Bourhis, O.V. Dolomanov, R.J. Gildea, J.A.K. Howard,
H. Puschmann, in preparation, 2011)
;
_diffrn_ambient_temperature 200
_diffrn_detector 'CCD area detector'
_diffrn_detector_type KappaCCD
_diffrn_measured_fraction_theta_full 0.985
_diffrn_measured_fraction_theta_max 0.985
_diffrn_measurement_device 'Bruker-Nonius APEXII CCD area detector and D8 diffractometer'
_diffrn_measurement_device_type 'Bruker AXS enraf nonius KappaCCD'
_diffrn_measurement_method 'Phi and omega scans'
_diffrn_radiation_collimation '0.2 mm sinlge-pinhole'
_diffrn_radiation_detector CCD
_diffrn_radiation_monochromator graphite
_diffrn_radiation_probe x-ray
_diffrn_radiation_type MoK\a
_diffrn_radiation_wavelength 0.71073
_diffrn_reflns_av_R_equivalents 0.0352
_diffrn_reflns_av_unetI/netI 0.0401
_diffrn_reflns_limit_h_max 11
_diffrn_reflns_limit_h_min -11
_diffrn_reflns_limit_k_max 15
_diffrn_reflns_limit_k_min -15
_diffrn_reflns_limit_l_max 20
_diffrn_reflns_limit_l_min -20
_diffrn_reflns_number 22534
_diffrn_reflns_theta_full 25.00
_diffrn_reflns_theta_max 25.00
_diffrn_reflns_theta_min 1.68
_diffrn_source 'Enraf Nonius FR590'
_diffrn_source_target Mo
_diffrn_source_type 'fine-focus sealed tube'
_exptl_absorpt_coefficient_mu 1.442
_exptl_absorpt_correction_T_max 1
_exptl_absorpt_correction_T_min 0.690531
_exptl_absorpt_correction_type multi-scan
_exptl_absorpt_process_details
;
SADABS-2004/1 (Bruker,2004) was used for absorption correction.
R(int) was 0.0583 before and 0.0327 after correction.
The Ratio of minimum to maximum transmission is 0.6905.
The \l/2 correction factor is 0.0015.
;
_exptl_crystal_colour 'metallic dark black'
_exptl_crystal_colour_lustre metallic
_exptl_crystal_colour_modifier dark
_exptl_crystal_colour_primary black
_exptl_crystal_density_diffrn 1.563
_exptl_crystal_density_method 'not measured'
_exptl_crystal_description plate
_exptl_crystal_F_000 928
_exptl_crystal_size_max 0.61
_exptl_crystal_size_mid 0.4
_exptl_crystal_size_min 0.13
_refine_diff_density_max 0.678
_refine_diff_density_min -0.401
_refine_diff_density_rms 0.081
_refine_ls_extinction_method none
_refine_ls_goodness_of_fit_ref 1.099
_refine_ls_hydrogen_treatment mixed
_refine_ls_matrix_type full
_refine_ls_number_parameters 548
_refine_ls_number_reflns 6755
_refine_ls_number_restraints 32
_refine_ls_restrained_S_all 1.106
_refine_ls_R_factor_all 0.0593
_refine_ls_R_factor_gt 0.0383
_refine_ls_shift/su_max 0.001
_refine_ls_shift/su_mean 0.000
_refine_ls_structure_factor_coef Fsqd
_refine_ls_weighting_details 'calc w=1/[\s^2^(Fo^2^)+(0.0245P)^2^+3.8410P] where P=(Fo^2^+2Fc^2^)/3'
_refine_ls_weighting_scheme calc
_refine_ls_wR_factor_gt 0.0817
_refine_ls_wR_factor_ref 0.0907
_reflns_number_gt 5253
_reflns_number_total 6755
_reflns_threshold_expression >2sigma(I)
_cod_data_source_file ic5b01947_si_001.cif
_cod_data_source_block 4d+
_cod_original_cell_volume 1947.2(7)
_cod_database_code 4344594

loop_
_space_group_symop_id
_space_group_symop_operation_xyz
1 'x, y, z'
2 '-x, -y, -z'

loop_
_atom_site_label
_atom_site_type_symbol
_atom_site_fract_x
_atom_site_fract_y
_atom_site_fract_z
_atom_site_U_iso_or_equiv
_atom_site_adp_type
_atom_site_occupancy
_atom_site_symmetry_multiplicity
_atom_site_calc_flag
_atom_site_refinement_flags
_atom_site_disorder_assembly
_atom_site_disorder_group
Ni1 Ni 0.63686(5) 0.28312(4) -0.02108(3) 0.02420(13) Uani 1 1 d . . .
Cl1 Cl 1.34099(10) -0.02549(8) 0.04394(6) 0.0360(2) Uani 1 1 d . . .
Cl2 Cl 1.32742(10) 0.06233(9) -0.14287(6) 0.0396(3) Uani 1 1 d . . .
C23 C 0.8045(4) 0.3963(3) -0.3951(2) 0.0304(9) Uani 1 1 d . . .
N4 N 0.5208(3) 0.2833(3) 0.06701(18) 0.0271(7) Uani 1 1 d . . .
H4 H 0.4242 0.3152 0.0644 0.032 Uiso 1 1 calc R . .
N1 N 0.5045(3) 0.3586(3) -0.10138(17) 0.0262(7) Uani 1 1 d . . .
H1 H 0.4092 0.3862 -0.0925 0.031 Uiso 1 1 calc R . .
N3 N 0.7886(3) 0.2054(2) 0.04858(17) 0.0230(7) Uani 1 1 d . . .
C7 C 0.5899(4) 0.2329(3) 0.1352(2) 0.0228(8) Uani 1 1 d . . .
C3 C 0.8011(4) 0.3335(3) -0.2453(2) 0.0280(8) Uani 1 1 d . . .
H3 H 0.902(4) 0.319(3) -0.245(2) 0.034 Uiso 1 1 d . . .
C19 C 0.3132(4) 0.4678(3) -0.2505(2) 0.0263(8) Uani 1 1 d . . .
C12 C 0.5258(4) 0.2158(3) 0.2130(2) 0.0229(8) Uani 1 1 d . A .
C31 C 0.8779(4) 0.0754(4) 0.3415(2) 0.0408(11) Uani 1 1 d . . .
C27 C 0.3575(4) 0.2545(3) 0.2248(2) 0.0273(8) Uani 1 1 d . . .
C11 C 0.6230(4) 0.1642(3) 0.2745(2) 0.0255(8) Uani 1 1 d . . .
H11 H 0.5828 0.1516 0.3261 0.031 Uiso 1 1 calc R A .
C9 C 0.8415(4) 0.1406(3) 0.1939(2) 0.0284(9) Uani 1 1 d D . .
H9 H 0.939(2) 0.127(3) 0.193(2) 0.034 Uiso 1 1 d D . .
C4 C 0.7263(4) 0.3821(3) -0.3150(2) 0.0262(8) Uani 1 1 d . . .
N2 N 0.7751(3) 0.2714(2) -0.10042(17) 0.0254(7) Uani 1 1 d . . .
C17 C 1.1742(4) 0.1011(3) -0.0834(2) 0.0275(8) Uani 1 1 d . . .
C8 C 0.7508(4) 0.1891(3) 0.1258(2) 0.0238(8) Uani 1 1 d . A .
C2 C 0.7225(4) 0.3216(3) -0.1738(2) 0.0244(8) Uani 1 1 d . . .
C28 C 0.2974(4) 0.3815(3) 0.2045(3) 0.0400(10) Uani 1 1 d . . .
H28A H 0.3436 0.4148 0.2401 0.060 Uiso 1 1 calc R . .
H28B H 0.1897 0.4059 0.2115 0.060 Uiso 1 1 calc R . .
H28C H 0.3208 0.4045 0.1489 0.060 Uiso 1 1 calc R . .
C30 C 0.3176(4) 0.2238(4) 0.3118(2) 0.0414(11) Uani 1 1 d . . .
H30A H 0.3551 0.1434 0.3272 0.062 Uiso 1 1 calc R . .
H30B H 0.2096 0.2489 0.3175 0.062 Uiso 1 1 calc R . .
H30C H 0.3625 0.2592 0.3464 0.062 Uiso 1 1 calc R . .
C29 C 0.2810(4) 0.1992(4) 0.1734(3) 0.0390(10) Uani 1 1 d . . .
H29A H 0.3060 0.2157 0.1171 0.059 Uiso 1 1 calc R . .
H29B H 0.1734 0.2274 0.1798 0.059 Uiso 1 1 calc R . .
H29C H 0.3149 0.1191 0.1905 0.059 Uiso 1 1 calc R . .
C24 C 0.9732(5) 0.3538(4) -0.3858(3) 0.0499(12) Uani 1 1 d . . .
H24A H 1.0188 0.3609 -0.4384 0.075 Uiso 1 1 calc R . .
H24B H 1.0039 0.2761 -0.3612 0.075 Uiso 1 1 calc R . .
H24C H 1.0050 0.3973 -0.3517 0.075 Uiso 1 1 calc R . .
C1 C 0.5612(4) 0.3692(3) -0.1740(2) 0.0250(8) Uani 1 1 d . . .
C15 C 1.0562(4) 0.0962(3) 0.0444(2) 0.0269(8) Uani 1 1 d . . .
H15 H 1.061(4) 0.068(3) 0.096(2) 0.032 Uiso 1 1 d . . .
C6 C 0.4825(4) 0.4198(3) -0.2480(2) 0.0237(8) Uani 1 1 d . . .
C13 C 0.9169(4) 0.2052(3) -0.0732(2) 0.0239(8) Uani 1 1 d . . .
C26 C 0.7578(5) 0.3327(4) -0.4520(3) 0.0475(12) Uani 1 1 d . . .
H26A H 0.8103 0.3391 -0.5026 0.071 Uiso 1 1 calc R . .
H26B H 0.6507 0.3634 -0.4618 0.071 Uiso 1 1 calc R . .
H26C H 0.7824 0.2548 -0.4282 0.071 Uiso 1 1 calc R . .
C5 C 0.5675(4) 0.4215(3) -0.3143(2) 0.0272(8) Uani 1 1 d . . .
H5 H 0.5177 0.4511 -0.3641 0.033 Uiso 1 1 calc R . .
C22 C 0.2411(4) 0.3776(3) -0.2200(2) 0.0350(9) Uani 1 1 d . . .
H22A H 0.2729 0.3187 -0.2531 0.053 Uiso 1 1 calc R . .
H22B H 0.1330 0.4096 -0.2231 0.053 Uiso 1 1 calc R . .
H22C H 0.2716 0.3471 -0.1644 0.053 Uiso 1 1 calc R . .
C18 C 1.0430(4) 0.1702(3) -0.1186(2) 0.0292(9) Uani 1 1 d D . .
H18 H 1.039(4) 0.184(3) -0.1714(12) 0.035 Uiso 1 1 d D . .
C21 C 0.2561(4) 0.5159(4) -0.3360(2) 0.0394(10) Uani 1 1 d . . .
H21A H 0.2955 0.5767 -0.3564 0.059 Uiso 1 1 calc R . .
H21B H 0.1476 0.5436 -0.3360 0.059 Uiso 1 1 calc R . .
H21C H 0.2889 0.4583 -0.3701 0.059 Uiso 1 1 calc R . .
C16 C 1.1805(4) 0.0639(3) -0.0020(2) 0.0255(8) Uani 1 1 d . . .
C10 C 0.7812(4) 0.1274(3) 0.2673(2) 0.0284(9) Uani 1 1 d . A .
C14 C 0.9241(4) 0.1680(3) 0.0102(2) 0.0218(8) Uani 1 1 d . . .
C20 C 0.2632(4) 0.5646(3) -0.2021(2) 0.0349(9) Uani 1 1 d . . .
H20A H 0.3075 0.6219 -0.2247 0.052 Uiso 1 1 calc R . .
H20B H 0.2955 0.5379 -0.1463 0.052 Uiso 1 1 calc R . .
H20C H 0.1549 0.5954 -0.2045 0.052 Uiso 1 1 calc R . .
C25 C 0.7598(6) 0.5187(4) -0.4307(3) 0.0517(12) Uani 1 1 d . . .
H25A H 0.6525 0.5465 -0.4403 0.078 Uiso 1 1 calc R . .
H25B H 0.8115 0.5279 -0.4813 0.078 Uiso 1 1 calc R . .
H25C H 0.7869 0.5603 -0.3933 0.078 Uiso 1 1 calc R . .
C32 C 0.9983(10) 0.1433(9) 0.3447(5) 0.046(3) Uani 0.474(8) 1 d P A 1
H32A H 1.0666 0.1308 0.2998 0.070 Uiso 0.474(8) 1 calc PR A 1
H32B H 1.0545 0.1171 0.3951 0.070 Uiso 0.474(8) 1 calc PR A 1
H32C H 0.9454 0.2224 0.3411 0.070 Uiso 0.474(8) 1 calc PR A 1
C37 C 0.8144(9) -0.0225(7) 0.3854(5) 0.046(3) Uani 0.526(8) 1 d P A 2
H37A H 0.7163 0.0102 0.4073 0.069 Uiso 0.526(8) 1 calc PR A 2
H37B H 0.8821 -0.0673 0.4287 0.069 Uiso 0.526(8) 1 calc PR A 2
H37C H 0.8066 -0.0692 0.3465 0.069 Uiso 0.526(8) 1 calc PR A 2
C33 C 0.7937(10) 0.1005(9) 0.4230(5) 0.042(3) Uani 0.474(8) 1 d P A 1
H33A H 0.7236 0.0581 0.4337 0.064 Uiso 0.474(8) 1 calc PR A 1
H33B H 0.7398 0.1796 0.4185 0.064 Uiso 0.474(8) 1 calc PR A 1
H33C H 0.8661 0.0794 0.4670 0.064 Uiso 0.474(8) 1 calc PR A 1
C36 C 0.8750(10) 0.1524(8) 0.3897(5) 0.049(3) Uani 0.526(8) 1 d P A 2
H36A H 0.9344 0.1159 0.4380 0.073 Uiso 0.526(8) 1 calc PR A 2
H36B H 0.7724 0.1879 0.4045 0.073 Uiso 0.526(8) 1 calc PR A 2
H36C H 0.9161 0.2083 0.3608 0.073 Uiso 0.526(8) 1 calc PR A 2
C35 C 1.0368(10) 0.0066(9) 0.3177(5) 0.051(3) Uani 0.526(8) 1 d P A 2
H35A H 1.0923 -0.0364 0.3658 0.076 Uiso 0.526(8) 1 calc PR A 2
H35B H 1.0890 0.0567 0.2908 0.076 Uiso 0.526(8) 1 calc PR A 2
H35C H 1.0285 -0.0436 0.2816 0.076 Uiso 0.526(8) 1 calc PR A 2
C34 C 0.9496(12) -0.0379(8) 0.3443(6) 0.049(3) Uani 0.474(8) 1 d P A 1
H34A H 1.0205 -0.0498 0.3005 0.073 Uiso 0.474(8) 1 calc PR A 1
H34B H 0.8760 -0.0755 0.3390 0.073 Uiso 0.474(8) 1 calc PR A 1
H34C H 1.0024 -0.0678 0.3954 0.073 Uiso 0.474(8) 1 calc PR A 1
Sb1 Sb 0.0000 0.5000 0.0000 0.03225(12) Uani 1 2 d S . .
F2 F 0.0168(3) 0.6259(2) -0.06530(17) 0.0549(7) Uani 1 1 d . . .
F3 F 0.0335(3) 0.5566(2) 0.08965(16) 0.0548(7) Uani 1 1 d . . .
F1 F 0.2056(2) 0.4296(2) -0.00794(15) 0.0468(6) Uani 1 1 d . . .
Sb2 Sb 0.54443(8) -0.14849(6) 0.43936(4) 0.03920(16) Uani 0.50 1 d PDU B 2
F7 F 0.7332(7) -0.1931(8) 0.4845(5) 0.111(3) Uani 0.50 1 d PU B 2
Cl4 Cl 0.5894(4) -0.2281(3) 0.4310(3) 0.0972(13) Uani 0.50 1 d P C 1
Cl3 Cl 0.4071(5) -0.1149(3) 0.2895(2) 0.0962(11) Uani 0.50 1 d P C 1
F6 F 0.4782(7) -0.2192(6) 0.5302(3) 0.0776(19) Uani 0.50 1 d PU B 2
F5 F 0.3591(10) -0.1013(8) 0.3972(7) 0.141(4) Uani 0.50 1 d PU B 2
F4 F 0.6093(10) -0.0759(7) 0.3489(4) 0.104(2) Uani 0.50 1 d PU B 2
F8 F 0.5873(12) -0.2764(8) 0.3967(6) 0.127(4) Uani 0.50 1 d PU B 2
C38 C 0.4604(16) -0.1117(10) 0.3908(8) 0.067(3) Uani 0.50 1 d P C 1
H38A H 0.4990 -0.0487 0.3904 0.080 Uiso 0.50 1 calc PR C 1
H38B H 0.3713 -0.0994 0.4249 0.080 Uiso 0.50 1 calc PR C 1
F9 F 0.5110(13) -0.0237(8) 0.4864(8) 0.140(3) Uani 0.50 1 d PDU . 2

loop_
_atom_site_aniso_label
_atom_site_aniso_U_11
_atom_site_aniso_U_22
_atom_site_aniso_U_33
_atom_site_aniso_U_23
_atom_site_aniso_U_13
_atom_site_aniso_U_12
Ni1 0.0171(2) 0.0289(3) 0.0219(3) 0.0001(2) -0.00109(18) -0.00211(19)
Cl1 0.0191(5) 0.0401(6) 0.0407(6) -0.0035(5) -0.0052(4) 0.0017(4)
Cl2 0.0228(5) 0.0466(6) 0.0424(6) -0.0039(5) 0.0087(4) -0.0030(4)
C23 0.034(2) 0.030(2) 0.024(2) 0.0037(17) 0.0014(16) -0.0082(17)
N4 0.0184(15) 0.0320(18) 0.0264(17) -0.0024(14) -0.0028(13) -0.0022(13)
N1 0.0180(15) 0.0323(18) 0.0236(17) 0.0008(14) -0.0013(12) -0.0031(13)
N3 0.0162(15) 0.0263(17) 0.0247(17) -0.0020(13) -0.0003(12) -0.0048(12)
C7 0.0216(18) 0.0219(19) 0.025(2) -0.0062(16) -0.0026(15) -0.0052(15)
C3 0.023(2) 0.029(2) 0.029(2) 0.0005(17) 0.0006(16) -0.0059(16)
C19 0.0240(19) 0.027(2) 0.026(2) -0.0012(16) -0.0048(15) -0.0053(16)
C12 0.0209(18) 0.0230(19) 0.026(2) -0.0079(16) 0.0028(15) -0.0064(15)
C31 0.024(2) 0.058(3) 0.028(2) 0.008(2) -0.0025(17) -0.003(2)
C27 0.0205(19) 0.034(2) 0.026(2) -0.0095(17) 0.0018(15) -0.0054(16)
C11 0.0252(19) 0.027(2) 0.025(2) -0.0034(16) 0.0029(15) -0.0103(16)
C9 0.0161(18) 0.036(2) 0.029(2) 0.0023(17) -0.0008(15) -0.0065(16)
C4 0.028(2) 0.024(2) 0.026(2) -0.0023(16) 0.0001(16) -0.0073(16)
N2 0.0195(15) 0.0294(17) 0.0240(17) -0.0009(14) -0.0012(12) -0.0044(13)
C17 0.0194(19) 0.024(2) 0.037(2) -0.0039(17) 0.0045(16) -0.0045(15)
C8 0.0231(19) 0.0220(19) 0.025(2) -0.0012(16) 0.0017(15) -0.0070(15)
C2 0.027(2) 0.0217(19) 0.024(2) -0.0035(16) -0.0015(15) -0.0068(15)
C28 0.034(2) 0.039(2) 0.039(2) -0.012(2) -0.0017(18) 0.0044(19)
C30 0.025(2) 0.061(3) 0.034(2) -0.012(2) 0.0068(17) -0.005(2)
C29 0.031(2) 0.053(3) 0.040(3) -0.015(2) 0.0030(18) -0.019(2)
C24 0.037(3) 0.076(4) 0.032(2) -0.004(2) 0.0081(19) -0.015(2)
C1 0.0231(19) 0.025(2) 0.025(2) -0.0004(16) -0.0004(15) -0.0065(15)
C15 0.025(2) 0.032(2) 0.023(2) -0.0013(17) -0.0027(16) -0.0080(16)
C6 0.0266(19) 0.0157(18) 0.027(2) 0.0015(15) -0.0051(15) -0.0051(15)
C13 0.0170(18) 0.023(2) 0.030(2) -0.0040(16) -0.0006(15) -0.0048(15)
C26 0.060(3) 0.058(3) 0.030(2) -0.012(2) 0.004(2) -0.024(2)
C5 0.028(2) 0.028(2) 0.025(2) -0.0028(16) -0.0050(15) -0.0072(16)
C22 0.032(2) 0.039(2) 0.035(2) -0.0013(19) -0.0066(17) -0.0131(18)
C18 0.026(2) 0.033(2) 0.024(2) 0.0012(17) 0.0022(16) -0.0061(17)
C21 0.029(2) 0.049(3) 0.033(2) 0.003(2) -0.0080(17) -0.0049(19)
C16 0.0160(18) 0.024(2) 0.035(2) -0.0026(17) -0.0050(15) -0.0054(15)
C10 0.025(2) 0.029(2) 0.028(2) 0.0028(17) -0.0021(16) -0.0060(16)
C14 0.0181(18) 0.0224(19) 0.026(2) -0.0032(15) -0.0005(14) -0.0077(14)
C20 0.029(2) 0.028(2) 0.041(2) -0.0040(19) -0.0023(17) -0.0002(17)
C25 0.071(3) 0.037(3) 0.044(3) 0.004(2) 0.016(2) -0.021(2)
C32 0.038(6) 0.072(7) 0.031(5) 0.015(5) -0.015(4) -0.028(5)
C37 0.040(5) 0.042(5) 0.048(6) 0.015(4) 0.001(4) -0.011(4)
C33 0.037(5) 0.064(7) 0.028(5) -0.004(5) -0.003(4) -0.018(5)
C36 0.052(6) 0.058(6) 0.033(5) -0.006(4) -0.019(4) -0.010(5)
C35 0.031(5) 0.067(7) 0.034(5) 0.010(4) -0.007(4) 0.007(5)
C34 0.052(7) 0.040(6) 0.042(6) 0.002(5) -0.012(5) 0.001(5)
Sb1 0.01938(19) 0.0329(2) 0.0403(2) -0.00803(18) 0.00064(15) -0.00086(15)
F2 0.0475(15) 0.0423(15) 0.0665(18) 0.0013(13) 0.0078(13) -0.0073(12)
F3 0.0424(15) 0.0643(18) 0.0555(17) -0.0269(14) -0.0044(12) -0.0043(13)
F1 0.0192(11) 0.0547(16) 0.0574(16) -0.0104(13) 0.0023(10) 0.0025(11)
Sb2 0.0413(4) 0.0365(4) 0.0419(4) -0.0099(3) 0.0048(3) -0.0136(3)
F7 0.049(4) 0.166(8) 0.108(6) 0.019(5) -0.009(4) -0.035(4)
Cl4 0.094(3) 0.048(2) 0.144(4) -0.013(2) -0.020(2) -0.0128(19)
Cl3 0.122(3) 0.072(2) 0.083(2) -0.0102(18) 0.022(2) -0.017(2)
F6 0.061(4) 0.133(6) 0.043(3) 0.000(3) 0.007(3) -0.044(4)
F5 0.085(5) 0.128(7) 0.198(10) 0.086(6) -0.085(6) -0.057(5)
F4 0.146(7) 0.116(6) 0.070(4) 0.017(4) 0.006(4) -0.084(6)
F8 0.205(9) 0.082(5) 0.126(7) -0.068(5) 0.078(6) -0.077(6)
C38 0.062(8) 0.053(7) 0.088(10) -0.024(7) 0.007(8) -0.016(7)
F9 0.125(6) 0.119(7) 0.227(10) -0.126(7) 0.088(7) -0.072(6)

loop_
_atom_type_symbol
_atom_type_description
_atom_type_scat_dispersion_real
_atom_type_scat_dispersion_imag
_atom_type_scat_source
C C 0.0033 0.0016 'International Tables Vol C Tables 4.2.6.8 and 6.1.1.4'
H H 0.0000 0.0000 'International Tables Vol C Tables 4.2.6.8 and 6.1.1.4'
N N 0.0061 0.0033 'International Tables Vol C Tables 4.2.6.8 and 6.1.1.4'
F F 0.0171 0.0103 'International Tables Vol C Tables 4.2.6.8 and 6.1.1.4'
Cl Cl 0.1484 0.1585 'International Tables Vol C Tables 4.2.6.8 and 6.1.1.4'
Ni Ni 0.3393 1.1124 'International Tables Vol C Tables 4.2.6.8 and 6.1.1.4'
Sb Sb -0.5866 1.5461 'International Tables Vol C Tables 4.2.6.8 and 6.1.1.4'

loop_
_geom_angle_atom_site_label_1
_geom_angle_atom_site_label_2
_geom_angle_atom_site_label_3
_geom_angle
_geom_angle_site_symmetry_1
_geom_angle_site_symmetry_3
N4 Ni1 N1 103.36(13) . .
N4 Ni1 N3 84.52(13) . .
N4 Ni1 N2 172.03(13) . .
N1 Ni1 N3 172.13(13) . .
N1 Ni1 N2 84.61(13) . .
N3 Ni1 N2 87.52(13) . .
C24 C23 C4 112.0(3) . .
C24 C23 C25 108.2(4) . .
C26 C23 C4 109.0(3) . .
C26 C23 C24 108.8(4) . .
C26 C23 C25 109.3(4) . .
C25 C23 C4 109.5(3) . .
Ni1 N4 H4 121.9 . .
C7 N4 Ni1 116.2(2) . .
C7 N4 H4 121.9 . .
Ni1 N1 H1 122.1 . .
C1 N1 Ni1 115.8(2) . .
C1 N1 H1 122.1 . .
C8 N3 Ni1 115.8(2) . .
C8 N3 C14 131.3(3) . .
C14 N3 Ni1 112.7(2) . .
N4 C7 C12 128.1(3) . .
N4 C7 C8 112.4(3) . .
C12 C7 C8 119.4(3) . .
C4 C3 H3 118(2) . .
C4 C3 C2 120.1(3) . .
C2 C3 H3 121(2) . .
C6 C19 C22 110.7(3) . .
C6 C19 C20 109.9(3) . .
C22 C19 C20 111.7(3) . .
C21 C19 C6 111.3(3) . .
C21 C19 C22 107.1(3) . .
C21 C19 C20 106.1(3) . .
C7 C12 C27 121.3(3) . .
C11 C12 C7 116.4(3) . .
C11 C12 C27 122.3(3) . .
C10 C31 C32 107.8(4) . .
C10 C31 C37 105.5(4) . .
C10 C31 C33 113.7(4) . .
C10 C31 C35 110.4(4) . .
C37 C31 C32 146.7(5) . .
C33 C31 C32 98.8(6) . .
C33 C31 C37 65.9(5) . .
C36 C31 C10 111.4(5) . .
C36 C31 C32 52.3(6) . .
C36 C31 C37 112.9(6) . .
C36 C31 C33 48.6(5) . .
C36 C31 C35 114.9(6) . .
C36 C31 C34 135.2(6) . .
C35 C31 C32 68.6(6) . .
C35 C31 C37 101.0(6) . .
C35 C31 C33 135.9(5) . .
C34 C31 C10 113.4(5) . .
C34 C31 C32 111.3(7) . .
C34 C31 C37 54.8(6) . .
C34 C31 C33 111.0(7) . .
C34 C31 C35 46.6(6) . .
C12 C27 C28 109.7(3) . .
C12 C27 C29 110.6(3) . .
C30 C27 C12 111.2(3) . .
C30 C27 C28 107.1(3) . .
C30 C27 C29 107.1(3) . .
C29 C27 C28 111.0(3) . .
C12 C11 H11 117.6 . .
C12 C11 C10 124.9(3) . .
C10 C11 H11 117.6 . .
C8 C9 H9 122(2) . .
C10 C9 H9 116(2) . .
C10 C9 C8 120.8(3) . .
C3 C4 C23 122.8(3) . .
C3 C4 C5 119.0(3) . .
C5 C4 C23 118.2(3) . .
C2 N2 Ni1 115.5(2) . .
C2 N2 C13 131.8(3) . .
C13 N2 Ni1 112.5(2) . .
C18 C17 Cl2 118.5(3) . .
C18 C17 C16 120.0(3) . .
C16 C17 Cl2 121.4(3) . .
N3 C8 C7 110.9(3) . .
N3 C8 C9 129.7(3) . .
C9 C8 C7 119.4(3) . .
C3 C2 C1 119.6(3) . .
N2 C2 C3 129.0(3) . .
N2 C2 C1 111.4(3) . .
C27 C28 H28A 109.5 . .
C27 C28 H28B 109.5 . .
C27 C28 H28C 109.5 . .
H28A C28 H28B 109.5 . .
H28A C28 H28C 109.5 . .
H28B C28 H28C 109.5 . .
C27 C30 H30A 109.5 . .
C27 C30 H30B 109.5 . .
C27 C30 H30C 109.5 . .
H30A C30 H30B 109.5 . .
H30A C30 H30C 109.5 . .
H30B C30 H30C 109.5 . .
C27 C29 H29A 109.5 . .
C27 C29 H29B 109.5 . .
C27 C29 H29C 109.5 . .
H29A C29 H29B 109.5 . .
H29A C29 H29C 109.5 . .
H29B C29 H29C 109.5 . .
C23 C24 H24A 109.5 . .
C23 C24 H24B 109.5 . .
C23 C24 H24C 109.5 . .
H24A C24 H24B 109.5 . .
H24A C24 H24C 109.5 . .
H24B C24 H24C 109.5 . .
N1 C1 C2 112.5(3) . .
N1 C1 C6 127.6(3) . .
C6 C1 C2 119.9(3) . .
C16 C15 H15 119(2) . .
C16 C15 C14 120.4(3) . .
C14 C15 H15 121(2) . .
C1 C6 C19 121.3(3) . .
C5 C6 C19 122.9(3) . .
C5 C6 C1 115.9(3) . .
N2 C13 C14 113.4(3) . .
C18 C13 N2 127.5(3) . .
C18 C13 C14 119.1(3) . .
C23 C26 H26A 109.5 . .
C23 C26 H26B 109.5 . .
C23 C26 H26C 109.5 . .
H26A C26 H26B 109.5 . .
H26A C26 H26C 109.5 . .
H26B C26 H26C 109.5 . .
C4 C5 H5 117.4 . .
C6 C5 C4 125.3(3) . .
C6 C5 H5 117.4 . .
C19 C22 H22A 109.5 . .
C19 C22 H22B 109.5 . .
C19 C22 H22C 109.5 . .
H22A C22 H22B 109.5 . .
H22A C22 H22C 109.5 . .
H22B C22 H22C 109.5 . .
C17 C18 C13 120.8(4) . .
C17 C18 H18 117(2) . .
C13 C18 H18 121(2) . .
C19 C21 H21A 109.5 . .
C19 C21 H21B 109.5 . .
C19 C21 H21C 109.5 . .
H21A C21 H21B 109.5 . .
H21A C21 H21C 109.5 . .
H21B C21 H21C 109.5 . .
C17 C16 Cl1 121.5(3) . .
C15 C16 Cl1 118.2(3) . .
C15 C16 C17 120.4(3) . .
C11 C10 C31 119.7(3) . .
C9 C10 C31 121.4(3) . .
C9 C10 C11 118.9(3) . .
N3 C14 C13 113.5(3) . .
C15 C14 N3 127.1(3) . .
C15 C14 C13 119.3(3) . .
C19 C20 H20A 109.5 . .
C19 C20 H20B 109.5 . .
C19 C20 H20C 109.5 . .
H20A C20 H20B 109.5 . .
H20A C20 H20C 109.5 . .
H20B C20 H20C 109.5 . .
C23 C25 H25A 109.5 . .
C23 C25 H25B 109.5 . .
C23 C25 H25C 109.5 . .
H25A C25 H25B 109.5 . .
H25A C25 H25C 109.5 . .
H25B C25 H25C 109.5 . .
C31 C32 H32A 109.5 . .
C31 C32 H32B 109.5 . .
C31 C32 H32C 109.5 . .
C31 C37 H37A 109.5 . .
C31 C37 H37B 109.5 . .
C31 C37 H37C 109.5 . .
H37A C37 H37B 109.5 . .
H37A C37 H37C 109.5 . .
H37B C37 H37C 109.5 . .
C31 C33 H33A 109.5 . .
C31 C33 H33B 109.5 . .
C31 C33 H33C 109.5 . .
C31 C36 H36A 109.5 . .
C31 C36 H36B 109.5 . .
C31 C36 H36C 109.5 . .
H36A C36 H36B 109.5 . .
H36A C36 H36C 109.5 . .
H36B C36 H36C 109.5 . .
C31 C35 H35A 109.5 . .
C31 C35 H35B 109.5 . .
C31 C35 H35C 109.5 . .
H35A C35 H35B 109.5 . .
H35A C35 H35C 109.5 . .
H35B C35 H35C 109.5 . .
C31 C34 H34A 109.5 . .
C31 C34 H34B 109.5 . .
C31 C34 H34C 109.5 . .
F2 Sb1 F2 180.0 2_565 .
F2 Sb1 F3 90.15(13) . 2_565
F2 Sb1 F3 89.85(13) 2_565 2_565
F2 Sb1 F3 89.85(13) . .
F2 Sb1 F3 90.15(13) 2_565 .
F2 Sb1 F1 89.43(12) . 2_565
F2 Sb1 F1 90.57(12) 2_565 2_565
F2 Sb1 F1 89.43(12) 2_565 .
F2 Sb1 F1 90.57(12) . .
F3 Sb1 F3 180.0 . 2_565
F3 Sb1 F1 90.14(11) 2_565 2_565
F3 Sb1 F1 89.86(11) . 2_565
F3 Sb1 F1 89.86(11) 2_565 .
F3 Sb1 F1 90.14(11) . .
F1 Sb1 F1 180.0 . 2_565
F6 Sb2 F7 89.6(3) . .
F5 Sb2 F7 178.2(5) . .
F5 Sb2 F6 90.2(4) . .
F5 Sb2 F4 89.6(4) . .
F5 Sb2 F8 91.2(6) . .
F5 Sb2 F9 92.2(6) . .
F4 Sb2 F7 90.6(4) . .
F4 Sb2 F6 179.2(4) . .
F8 Sb2 F7 90.7(5) . .
F8 Sb2 F6 88.5(4) . .
F8 Sb2 F4 92.3(4) . .
F8 Sb2 F9 176.5(6) . .
F9 Sb2 F7 86.0(5) . .
F9 Sb2 F6 90.5(5) . .
F9 Sb2 F4 88.8(5) . .
Cl4 C38 Cl3 113.2(7) . .
Cl4 C38 H38A 108.9 . .
Cl4 C38 H38B 108.9 . .
Cl3 C38 H38A 108.9 . .
Cl3 C38 H38B 108.9 . .
H38A C38 H38B 107.7 . .
F9 F9 Sb2 168(2) 2_656 .

loop_
_geom_bond_atom_site_label_1
_geom_bond_atom_site_label_2
_geom_bond_distance
_geom_bond_site_symmetry_2
Ni1 N4 1.820(3) .
Ni1 N1 1.826(3) .
Ni1 N3 1.827(3) .
Ni1 N2 1.831(3) .
Cl1 C16 1.725(4) .
Cl2 C17 1.724(4) .
C23 C4 1.534(5) .
C23 C24 1.528(6) .
C23 C26 1.518(6) .
C23 C25 1.530(6) .
N4 H4 0.8800 .
N4 C7 1.322(5) .
N1 H1 0.8800 .
N1 C1 1.328(5) .
N3 C8 1.345(4) .
N3 C14 1.399(4) .
C7 C12 1.443(5) .
C7 C8 1.466(5) .
C3 H3 0.92(4) .
C3 C4 1.360(5) .
C3 C2 1.411(5) .
C19 C6 1.532(5) .
C19 C22 1.539(5) .
C19 C21 1.532(5) .
C19 C20 1.542(5) .
C12 C27 1.534(5) .
C12 C11 1.363(5) .
C31 C10 1.523(5) .
C31 C32 1.649(10) .
C31 C37 1.629(9) .
C31 C33 1.595(10) .
C31 C36 1.374(10) .
C31 C35 1.567(9) .
C31 C34 1.401(10) .
C27 C28 1.544(6) .
C27 C30 1.529(5) .
C27 C29 1.539(5) .
C11 H11 0.9500 .
C11 C10 1.434(5) .
C9 H9 0.883(18) .
C9 C8 1.407(5) .
C9 C10 1.357(5) .
C4 C5 1.433(5) .
N2 C2 1.345(5) .
N2 C13 1.401(4) .
C17 C18 1.379(5) .
C17 C16 1.384(5) .
C2 C1 1.461(5) .
C28 H28A 0.9800 .
C28 H28B 0.9800 .
C28 H28C 0.9800 .
C30 H30A 0.9800 .
C30 H30B 0.9800 .
C30 H30C 0.9800 .
C29 H29A 0.9800 .
C29 H29B 0.9800 .
C29 H29C 0.9800 .
C24 H24A 0.9800 .
C24 H24B 0.9800 .
C24 H24C 0.9800 .
C1 C6 1.439(5) .
C15 H15 0.88(4) .
C15 C16 1.381(5) .
C15 C14 1.390(5) .
C6 C5 1.358(5) .
C13 C18 1.389(5) .
C13 C14 1.416(5) .
C26 H26A 0.9800 .
C26 H26B 0.9800 .
C26 H26C 0.9800 .
C5 H5 0.9500 .
C22 H22A 0.9800 .
C22 H22B 0.9800 .
C22 H22C 0.9800 .
C18 H18 0.884(18) .
C21 H21A 0.9800 .
C21 H21B 0.9800 .
C21 H21C 0.9800 .
C20 H20A 0.9800 .
C20 H20B 0.9800 .
C20 H20C 0.9800 .
C25 H25A 0.9800 .
C25 H25B 0.9800 .
C25 H25C 0.9800 .
C32 H32A 0.9800 .
C32 H32B 0.9800 .
C32 H32C 0.9800 .
C37 H37A 0.9800 .
C37 H37B 0.9800 .
C37 H37C 0.9800 .
C33 H33A 0.9800 .
C33 H33B 0.9800 .
C33 H33C 0.9800 .
C36 H36A 0.9800 .
C36 H36B 0.9800 .
C36 H36C 0.9800 .
C35 H35A 0.9800 .
C35 H35B 0.9800 .
C35 H35C 0.9800 .
C34 H34A 0.9800 .
C34 H34B 0.9800 .
C34 H34C 0.9800 .
Sb1 F2 1.863(3) .
Sb1 F2 1.863(3) 2_565
Sb1 F3 1.864(2) 2_565
Sb1 F3 1.864(2) .
Sb1 F1 1.889(2) 2_565
Sb1 F1 1.889(2) .
Sb2 F7 1.859(7) .
Sb2 F6 1.855(6) .
Sb2 F5 1.809(7) .
Sb2 F4 1.854(7) .
Sb2 F8 1.828(8) .
Sb2 F9 1.842(6) .
Cl4 C38 1.678(14) .
Cl3 C38 1.819(15) .
C38 H38A 0.9900 .
C38 H38B 0.9900 .
F9 F9 0.794(12) 2_656

loop_
_geom_hbond_atom_site_label_D
_geom_hbond_atom_site_label_H
_geom_hbond_atom_site_label_A
_geom_hbond_distance_DH
_geom_hbond_distance_HA
_geom_hbond_distance_DA
_geom_hbond_angle_DHA
N4 H4 F1 0.88 2.39 3.187(4) 150.8
N1 H1 F1 0.88 2.34 3.143(4) 152.4
